data_2109024
loop_
_publ_author_name
'Cametti, Georgia'
'Nagashima, Mariko'
'Churakov, Sergey V.'

_publ_section_title
;
 Role of lone-pair electron localization in temperature-induced phase
 transitions in mimetite
;
_journal_issue 4
_journal_name_full 'Acta Crystallographica Section B'
_journal_page_first
;
;
_journal_paper_doi 10.1107/S2052520622006254
_journal_volume 78
_journal_year 2022
_chemical_formula_sum 'As4 Cl1.33 O16 Pb6.67'
_chemical_formula_weight 1984.21
_chemical_name_mineral mimetite
_space_group_crystal_system monoclinic
_space_group_IT_number 14
_space_group_name_Hall '-P 2bc'
_space_group_name_H-M_alt 'P 1 1 21/b'
_atom_sites_solution_primary direct
_atom_sites_solution_secondary difmap
_audit_creation_method SHELXL-2014
_cell_angle_alpha 90
_cell_angle_beta 90
_cell_angle_gamma 119.971(5)
_cell_formula_units_Z 3
_cell_length_a 10.2544(4)
_cell_length_b 20.5052(7)
_cell_length_c 7.4568(2)
_cell_measurement_reflns_used 12252
_cell_measurement_temperature 353(2)
_cell_measurement_theta_max 29.3090
_cell_measurement_theta_min 2.960
_cell_volume 1358.26(10)
_computing_cell_refinement 'CrysAlisPro 1.171.41.104a (Rigaku Oxford Diffraction, 2021)'
_computing_data_collection 'CrysAlisPro 1.171.41.104a (Rigaku Oxford Diffraction, 2021)'
_computing_data_reduction 'CrysAlisPro 1.171.41.104a (Rigaku Oxford Diffraction, 2021)'
_computing_structure_refinement 'SHELXL-2014 (Sheldrick, 2014)'
_diffrn_ambient_temperature 353(2)
_diffrn_measured_fraction_theta_full 0.998
_diffrn_measured_fraction_theta_max 0.972
_diffrn_measurement_device_type 'XtalLAB, Synergy, Dualflex, Hypix'
_diffrn_measurement_method 'o scan'
_diffrn_radiation_type AgK\a
_diffrn_radiation_wavelength 0.56087
_diffrn_reflns_av_R_equivalents 0.0382
_diffrn_reflns_av_unetI/netI 0.0330
_diffrn_reflns_Laue_measured_fraction_full 0.998
_diffrn_reflns_Laue_measured_fraction_max 0.972
_diffrn_reflns_limit_h_max 16
_diffrn_reflns_limit_h_min -15
_diffrn_reflns_limit_k_max 32
_diffrn_reflns_limit_k_min -32
_diffrn_reflns_limit_l_max 11
_diffrn_reflns_limit_l_min -11
_diffrn_reflns_number 24325
_diffrn_reflns_point_group_measured_fraction_full 0.998
_diffrn_reflns_point_group_measured_fraction_max 0.972
_diffrn_reflns_theta_full 19.665
_diffrn_reflns_theta_max 26.432
_diffrn_reflns_theta_min 1.809
_diffrn_source 'micro-focus sealed X-ray tube'
_exptl_absorpt_coefficient_mu 37.710
_exptl_absorpt_correction_T_max 1.000
_exptl_absorpt_correction_T_min 0.17037
_exptl_absorpt_correction_type multi-scan
_exptl_absorpt_process_details 'SCALE ABSPACK'
_exptl_crystal_colour 'pale orange'
_exptl_crystal_density_diffrn 7.277
_exptl_crystal_description fragment
_exptl_crystal_F_000 2488
_exptl_crystal_size_max 0.100
_exptl_crystal_size_mid 0.06
_exptl_crystal_size_min 0.04
_refine_diff_density_max 4.217
_refine_diff_density_min -3.783
_refine_diff_density_rms 0.532
_refine_ls_extinction_method none
_refine_ls_goodness_of_fit_ref 1.079
_refine_ls_hydrogen_treatment undef
_refine_ls_matrix_type full
_refine_ls_number_parameters 190
_refine_ls_number_reflns 5534
_refine_ls_number_restraints 0
_refine_ls_restrained_S_all 1.079
_refine_ls_R_factor_all 0.0395
_refine_ls_R_factor_gt 0.0289
_refine_ls_shift/su_max 0.001
_refine_ls_shift/su_mean 0.000
_refine_ls_structure_factor_coef Fsqd
_refine_ls_weighting_details 'w=1/[\s^2^(Fo^2^)+(0.0266P)^2^+2.9140P] where P=(Fo^2^+2Fc^2^)/3'
_refine_ls_weighting_scheme calc
_refine_ls_wR_factor_gt 0.0658
_refine_ls_wR_factor_ref 0.0688
_reflns_Friedel_coverage 0.000
_reflns_number_gt 4410
_reflns_number_total 5534
_reflns_threshold_expression 'I > 2\s(I)'
_cod_data_source_file tq5003sup1.cif
_cod_data_source_block Mim353K
_cod_depositor_comments
;
The following automatic conversions were performed:

data item '_atom_sites_solution_secondary' value 'Difmap' was changed
to 'difmap' in accordance with the
/home/data/users/saulius/crontab/automatic-downloads/rss-feeds/IUCr/lib/dictionaries/cif_core.dic
dictionary named 'cif_core.dic' version 2.4.2 last updated on
2011-04-26.

Automatic conversion script
Id: cif_fix_values 7556 2019-12-06 15:28:31Z antanas 
;
_cod_database_code 2109024
_shelx_space_group_comment
;
The symmetry employed for this shelxl refinement is uniquely defined
by the following loop, which should always be used as a source of
symmetry information in preference to the above space-group names.
They are only intended as comments.
;
_shelxl_version_number 2014-1

loop_
_space_group_symop_operation_xyz
'x, y, z'
'-x, -y+1/2, z+1/2'
'-x, -y, -z'
'x, y-1/2, -z-1/2'

loop_
_atom_site_label
_atom_site_type_symbol
_atom_site_fract_x
_atom_site_fract_y
_atom_site_fract_z
_atom_site_U_iso_or_equiv
_atom_site_adp_type
_atom_site_occupancy
_atom_site_site_symmetry_order
_atom_site_calc_flag
_atom_site_refinement_flags_posn
_atom_site_refinement_flags_adp
_atom_site_refinement_flags_occupancy
_atom_site_disorder_assembly
_atom_site_disorder_group
Pb1A Pb 0.67002(2) 0.41498(2) 0.00739(3) 0.01771(5) Uani 1 1 d . . . . .
Pb1B Pb 0.33661(2) 0.58138(2) 0.50620(3) 0.01775(5) Uani 1 1 d . . . . .
Pb2A Pb 0.00487(3) 0.37582(2) 0.24120(3) 0.01947(5) Uani 1 1 d . . . . .
Pb2B Pb 0.25167(3) 0.37313(2) 0.74208(3) 0.01994(5) Uani 1 1 d . . . . .
Pb2C Pb 0.24637(3) 0.74805(2) 0.26755(3) 0.01802(5) Uani 1 1 d . . . . .
AsA As 0.38396(6) 0.45453(3) 0.25219(7) 0.01005(10) Uani 1 1 d . . . . .
AsB As 0.40948(6) 0.26279(3) 0.75257(7) 0.01001(9) Uani 1 1 d . . . . .
AsC As 0.02470(6) 0.55805(3) 0.24698(7) 0.00995(10) Uani 1 1 d . . . . .
O1A O 0.4924(6) 0.4150(3) 0.2484(6) 0.0203(9) Uani 1 1 d . . . . .
O1B O 0.3299(6) 0.6688(2) 0.7502(6) 0.0194(9) Uani 1 1 d . . . . .
O1C O 0.8362(5) 0.5036(3) 0.2503(6) 0.0201(9) Uani 1 1 d . . . . .
O2A O 0.4851(5) 0.5492(3) 0.2317(7) 0.0273(12) Uani 1 1 d . . . . .
O2B O 0.5997(6) 0.3064(3) 0.7510(8) 0.0336(15) Uani 1 1 d . . . . .
O2C O 0.1105(6) 0.5071(3) 0.2756(7) 0.0257(11) Uani 1 1 d . . . . .
O3A O 0.2546(6) 0.4219(3) 0.0880(8) 0.0332(13) Uani 1 1 d . . . . .
O3B O 0.6382(8) 0.7066(3) 0.0641(9) 0.0466(18) Uani 1 1 d . . . . .
O3C O 0.0877(5) 0.6039(3) 0.0510(7) 0.0305(12) Uani 1 1 d . . . . .
O3D O 0.2877(7) 0.4383(4) 0.4468(8) 0.0378(14) Uani 1 1 d . . . . .
O3E O 0.6420(8) 0.7033(3) 0.4203(9) 0.0419(16) Uani 1 1 d . . . . .
O3F O 0.0869(6) 0.6236(3) 0.4105(7) 0.0287(12) Uani 1 1 d . . . . .
Cl Cl 0.00464(16) 0.24939(8) 0.4928(2) 0.0221(3) Uani 1 1 d . . . . .

loop_
_atom_site_aniso_label
_atom_site_aniso_U_11
_atom_site_aniso_U_22
_atom_site_aniso_U_33
_atom_site_aniso_U_23
_atom_site_aniso_U_13
_atom_site_aniso_U_12
Pb1A 0.02182(11) 0.02153(11) 0.01121(10) -0.00020(7) -0.00023(7) 0.01190(9)
Pb1B 0.02094(11) 0.02182(11) 0.01131(10) -0.00020(7) -0.00017(7) 0.01130(9)
Pb2A 0.01694(10) 0.01326(9) 0.02841(13) 0.00218(8) 0.00165(8) 0.00770(8)
Pb2B 0.01318(10) 0.01521(9) 0.02963(13) 0.00188(8) 0.00170(7) 0.00574(8)
Pb2C 0.01512(10) 0.01667(9) 0.02396(11) 0.00189(8) -0.00141(7) 0.00920(8)
AsA 0.0086(2) 0.0102(2) 0.0116(2) 0.00009(17) 0.00000(16) 0.00493(17)
AsB 0.0101(2) 0.0088(2) 0.0116(2) 0.00009(17) 0.00041(16) 0.00508(17)
AsC 0.0089(2) 0.0087(2) 0.0116(2) 0.00044(17) 0.00050(16) 0.00393(17)
O1A 0.025(2) 0.030(2) 0.017(2) -0.0019(16) -0.0021(15) 0.022(2)
O1B 0.027(2) 0.0083(16) 0.020(2) 0.0032(14) 0.0022(16) 0.0074(16)
O1C 0.0102(19) 0.022(2) 0.021(2) -0.0017(16) 0.0006(14) 0.0025(16)
O2A 0.013(2) 0.0096(18) 0.053(4) 0.0031(19) -0.0036(19) 0.0017(16)
O2B 0.011(2) 0.018(2) 0.072(5) -0.001(2) 0.000(2) 0.0080(18)
O2C 0.022(2) 0.0134(19) 0.044(3) 0.0004(18) -0.0058(19) 0.0112(18)
O3A 0.027(3) 0.047(3) 0.032(3) -0.024(2) -0.017(2) 0.024(3)
O3B 0.073(4) 0.022(3) 0.038(3) 0.002(2) 0.040(3) 0.019(3)
O3C 0.019(2) 0.047(3) 0.023(3) 0.022(2) 0.0048(18) 0.014(2)
O3D 0.055(4) 0.053(4) 0.029(3) 0.025(3) 0.023(3) 0.044(3)
O3E 0.061(4) 0.025(3) 0.038(3) -0.005(2) -0.034(3) 0.021(3)
O3F 0.025(2) 0.020(2) 0.026(3) -0.0100(18) 0.0076(19) 0.0001(19)
Cl 0.0225(7) 0.0214(7) 0.0228(8) -0.0011(5) 0.0006(5) 0.0112(6)

loop_
_atom_type_symbol
_atom_type_description
_atom_type_scat_dispersion_real
_atom_type_scat_dispersion_imag
_atom_type_scat_source
O O 0.0056 0.0036 'International Tables Vol C Tables 4.2.6.8 and 6.1.1.4'
Cl Cl 0.0998 0.0984 'International Tables Vol C Tables 4.2.6.8 and 6.1.1.4'
As As 0.2758 1.3314 'International Tables Vol C Tables 4.2.6.8 and 6.1.1.4'
Pb Pb -1.1676 6.9287 'International Tables Vol C Tables 4.2.6.8 and 6.1.1.4'

loop_
_geom_angle_atom_site_label_1
_geom_angle_atom_site_label_2
_geom_angle_atom_site_label_3
_geom_angle
_geom_angle_site_symmetry_1
_geom_angle_site_symmetry_3
_geom_angle_publ_flag
O1B Pb1A O1C 75.16(16) 3_666 . ?
O1B Pb1A O1A 74.70(16) 3_666 . ?
O1C Pb1A O1A 73.78(15) . . ?
O1B Pb1A O2A 149.50(15) 3_666 3_665 ?
O1C Pb1A O2A 123.33(16) . 3_665 ?
O1A Pb1A O2A 87.02(16) . 3_665 ?
O1B Pb1A O3C 72.83(15) 3_666 3_665 ?
O1C Pb1A O3C 83.24(17) . 3_665 ?
O1A Pb1A O3C 144.01(15) . 3_665 ?
O2A Pb1A O3C 128.96(16) 3_665 3_665 ?
O1B Pb1A O2B 92.10(16) 3_666 1_554 ?
O1C Pb1A O2B 153.14(16) . 1_554 ?
O1A Pb1A O2B 126.23(16) . 1_554 ?
O2A Pb1A O2B 79.09(16) 3_665 1_554 ?
O3C Pb1A O2B 70.31(17) 3_665 1_554 ?
O1B Pb1A O2C 129.59(16) 3_666 3_665 ?
O1C Pb1A O2C 93.79(15) . 3_665 ?
O1A Pb1A O2C 149.76(15) . 3_665 ?
O2A Pb1A O2C 76.88(15) 3_665 3_665 ?
O3C Pb1A O2C 56.94(14) 3_665 3_665 ?
O2B Pb1A O2C 76.01(15) 1_554 3_665 ?
O1B Pb1A O3B 85.27(18) 3_666 3_665 ?
O1C Pb1A O3B 142.51(15) . 3_665 ?
O1A Pb1A O3B 70.31(15) . 3_665 ?
O2A Pb1A O3B 65.42(17) 3_665 3_665 ?
O3C Pb1A O3B 121.34(17) 3_665 3_665 ?
O2B Pb1A O3B 56.59(15) 1_554 3_665 ?
O2C Pb1A O3B 122.94(15) 3_665 3_665 ?
O1B Pb1A O3A 145.04(14) 3_666 3_665 ?
O1C Pb1A O3A 71.04(15) . 3_665 ?
O1A Pb1A O3A 87.43(16) . 3_665 ?
O2A Pb1A O3A 54.96(13) 3_665 3_665 ?
O3C Pb1A O3A 111.11(15) 3_665 3_665 ?
O2B Pb1A O3A 122.39(16) 1_554 3_665 ?
O2C Pb1A O3A 62.35(14) 3_665 3_665 ?
O3B Pb1A O3A 117.04(17) 3_665 3_665 ?
O1B Pb1A Pb1B 45.27(11) 3_666 3_666 ?
O1C Pb1A Pb1B 44.12(10) . 3_666 ?
O1A Pb1A Pb1B 43.73(10) . 3_666 ?
O2A Pb1A Pb1B 128.99(12) 3_665 3_666 ?
O3C Pb1A Pb1B 100.94(11) 3_665 3_666 ?
O2B Pb1A Pb1B 135.48(12) 1_554 3_666 ?
O2C Pb1A Pb1B 136.91(10) 3_665 3_666 ?
O3B Pb1A Pb1B 100.11(12) 3_665 3_666 ?
O3A Pb1A Pb1B 101.73(10) 3_665 3_666 ?
O1A Pb1B O1C 74.64(16) 3_666 3_666 ?
O1A Pb1B O1B 74.08(16) 3_666 . ?
O1C Pb1B O1B 73.71(15) 3_666 . ?
O1A Pb1B O2C 151.81(16) 3_666 . ?
O1C Pb1B O2C 87.67(16) 3_666 . ?
O1B Pb1B O2C 122.28(16) . . ?
O1A Pb1B O3D 84.35(18) 3_666 . ?
O1C Pb1B O3D 71.88(16) 3_666 . ?
O1B Pb1B O3D 143.11(15) . . ?
O2C Pb1B O3D 69.16(17) . . ?
O1A Pb1B O2B 126.89(16) 3_666 3_666 ?
O1C Pb1B O2B 148.33(16) 3_666 3_666 ?
O1B Pb1B O2B 89.35(15) . 3_666 ?
O2C Pb1B O2B 78.94(15) . 3_666 ?
O3D Pb1B O2B 127.34(16) . 3_666 ?
O1A Pb1B O2A 94.88(15) 3_666 . ?
O1C Pb1B O2A 129.38(15) 3_666 . ?
O1B Pb1B O2A 151.65(14) . . ?
O2C Pb1B O2A 79.37(15) . . ?
O3D Pb1B O2A 57.72(14) . . ?
O2B Pb1B O2A 76.39(15) 3_666 . ?
O1A Pb1B O3E 72.67(16) 3_666 . ?
O1C Pb1B O3E 145.56(15) 3_666 . ?
O1B Pb1B O3E 87.11(17) . . ?
O2C Pb1B O3E 126.71(16) . . ?
O3D Pb1B O3E 114.88(18) . . ?
O2B Pb1B O3E 56.08(15) 3_666 . ?
O2A Pb1B O3E 64.58(16) . . ?
O1A Pb1B O3F 143.57(14) 3_666 . ?
O1C Pb1B O3F 88.08(15) 3_666 . ?
O1B Pb1B O3F 70.32(14) . . ?
O2C Pb1B O3F 54.58(14) . . ?
O3D Pb1B O3F 120.87(16) . . ?
O2B Pb1B O3F 60.75(14) 3_666 . ?
O2A Pb1B O3F 120.37(14) . . ?
O3E Pb1B O3F 112.43(14) . . ?
O1A Pb1B Pb1A 44.82(11) 3_666 3_666 ?
O1C Pb1B Pb1A 44.14(10) 3_666 3_666 ?
O1B Pb1B Pb1A 43.38(10) . 3_666 ?
O2C Pb1B Pb1A 129.46(12) . 3_666 ?
O3D Pb1B Pb1A 100.79(12) . 3_666 ?
O2B Pb1B Pb1A 131.63(12) 3_666 3_666 ?
O2A Pb1B Pb1A 138.43(11) . 3_666 ?
O3E Pb1B Pb1A 102.89(12) . 3_666 ?
O3F Pb1B Pb1A 101.17(9) . 3_666 ?
O2C Pb2A O3C 84.32(19) . 3_565 ?
O2C Pb2A O3A 79.62(18) . . ?
O3C Pb2A O3A 86.64(17) 3_565 . ?
O2C Pb2A O3F 81.73(17) . 3_566 ?
O3C Pb2A O3F 131.43(19) 3_565 3_566 ?
O3A Pb2A O3F 135.17(16) . 3_566 ?
O2C Pb2A O3D 69.91(16) . . ?
O3C Pb2A O3D 139.11(15) 3_565 . ?
O3A Pb2A O3D 58.50(17) . . ?
O3F Pb2A O3D 76.85(15) 3_566 . ?
O2C Pb2A O1B 98.32(15) . 3_566 ?
O3C Pb2A O1B 66.85(14) 3_565 3_566 ?
O3A Pb2A O1B 153.46(15) . 3_566 ?
O3F Pb2A O1B 69.55(14) 3_566 3_566 ?
O3D Pb2A O1B 145.76(13) . 3_566 ?
O2C Pb2A Cl 132.41(13) . . ?
O3C Pb2A Cl 143.26(14) 3_565 . ?
O3A Pb2A Cl 99.17(14) . . ?
O3F Pb2A Cl 65.80(12) 3_566 . ?
O3D Pb2A Cl 69.48(11) . . ?
O1B Pb2A Cl 101.40(8) 3_566 . ?
O2A Pb2B O3D 84.2(2) 3_666 . ?
O2A Pb2B O3E 76.36(18) 3_666 3_666 ?
O3D Pb2B O3E 85.30(18) . 3_666 ?
O2A Pb2B O3A 82.89(18) 3_666 1_556 ?
O3D Pb2B O3A 131.0(2) . 1_556 ?
O3E Pb2B O3A 135.94(16) 3_666 1_556 ?
O2A Pb2B O3B 72.15(18) 3_666 3_666 ?
O3D Pb2B O3B 140.19(16) . 3_666 ?
O3E Pb2B O3B 58.63(18) 3_666 3_666 ?
O3A Pb2B O3B 78.19(16) 1_556 3_666 ?
O2A Pb2B O1C 98.57(15) 3_666 3_666 ?
O3D Pb2B O1C 66.67(15) . 3_666 ?
O3E Pb2B O1C 151.94(15) 3_666 3_666 ?
O3A Pb2B O1C 68.89(15) 1_556 3_666 ?
O3B Pb2B O1C 146.75(14) 3_666 3_666 ?
O2A Pb2B Cl 141.51(14) 3_666 . ?
O3D Pb2B Cl 75.85(17) . . ?
O3E Pb2B Cl 69.57(12) 3_666 . ?
O3A Pb2B Cl 134.68(12) 1_556 . ?
O3B Pb2B Cl 103.34(13) 3_666 . ?
O1C Pb2B Cl 103.02(9) 3_666 . ?
O2B Pb2C O3B 85.5(2) 3_666 2_665 ?
O2B Pb2C O3F 77.91(19) 3_666 . ?
O3B Pb2C O3F 87.04(19) 2_665 . ?
O2B Pb2C O3C 70.49(16) 3_666 . ?
O3B Pb2C O3C 140.36(15) 2_665 . ?
O3F Pb2C O3C 57.92(15) . . ?
O2B Pb2C O1A 98.87(16) 3_666 4_566 ?
O3B Pb2C O1A 69.02(16) 2_665 4_566 ?
O3F Pb2C O1A 156.05(15) . 4_566 ?
O3C Pb2C O1A 143.76(12) . 4_566 ?
O2B Pb2C Cl 133.18(15) 3_666 4_566 ?
O3B Pb2C Cl 141.27(18) 2_665 4_566 ?
O3F Pb2C Cl 98.97(14) . 4_566 ?
O3C Pb2C Cl 68.88(10) . 4_566 ?
O1A Pb2C Cl 100.22(9) 4_566 4_566 ?
O2B Pb2C O3E 117.49(14) 3_666 4_566 ?
O3B Pb2C O3E 81.52(13) 2_665 4_566 ?
O3F Pb2C O3E 159.75(12) . 4_566 ?
O3C Pb2C O3E 137.37(10) . 4_566 ?
O1A Pb2C O3E 20.92(10) 4_566 4_566 ?
Cl Pb2C O3E 80.21(6) 4_566 4_566 ?
O1A AsA O3A 112.3(2) . . ?
O1A AsA O2A 112.3(3) . . ?
O3A AsA O2A 107.5(3) . . ?
O1A AsA O3D 112.5(2) . . ?
O3A AsA O3D 106.2(3) . . ?
O2A AsA O3D 105.5(3) . . ?
O3E AsB O3B 105.2(4) 3_666 3_666 ?
O3E AsB O1B 113.3(2) 3_666 4_557 ?
O3B AsB O1B 112.1(2) 3_666 4_557 ?
O3E AsB O2B 107.2(3) 3_666 . ?
O3B AsB O2B 106.4(3) 3_666 . ?
O1B AsB O2B 112.2(3) 4_557 . ?
O3C AsC O1C 112.1(2) . 1_455 ?
O3C AsC O2C 106.5(3) . . ?
O1C AsC O2C 111.7(2) 1_455 . ?
O3C AsC O3F 107.2(3) . . ?
O1C AsC O3F 111.7(2) 1_455 . ?
O2C AsC O3F 107.3(3) . . ?
AsA O1A Pb1B 126.7(2) . 3_666 ?
AsA O1A Pb1A 131.1(2) . . ?
Pb1B O1A Pb1A 91.46(15) 3_666 . ?
AsB O1B Pb1A 129.3(2) 4_567 3_666 ?
AsB O1B Pb1B 128.6(2) 4_567 . ?
Pb1A O1B Pb1B 91.35(15) 3_666 . ?
AsC O1C Pb1B 130.2(2) 1_655 3_666 ?
AsC O1C Pb1A 127.2(2) 1_655 . ?
Pb1B O1C Pb1A 91.75(15) 3_666 . ?
AsA O2A Pb2B 127.4(3) . 3_666 ?
AsA O2A Pb1A 105.2(2) . 3_665 ?
Pb2B O2A Pb1A 119.82(19) 3_666 3_665 ?
AsA O2A Pb1B 96.3(2) . . ?
Pb2B O2A Pb1B 110.56(19) 3_666 . ?
Pb1A O2A Pb1B 87.43(15) 3_665 . ?
AsB O2B Pb2C 128.3(3) . 3_666 ?
AsB O2B Pb1A 101.0(2) . 1_556 ?
Pb2C O2B Pb1A 117.4(2) 3_666 1_556 ?
AsC O2C Pb2A 127.6(3) . . ?
AsC O2C Pb1B 107.6(2) . . ?
Pb2A O2C Pb1B 119.60(19) . . ?
AsA O3A Pb2A 105.8(3) . . ?
AsB O3B Pb2C 140.0(3) 3_666 2_664 ?
AsC O3C Pb2A 141.3(3) . 3_565 ?
AsC O3C Pb1A 100.5(2) . 3_665 ?
Pb2A O3C Pb1A 109.46(19) 3_565 3_665 ?
AsC O3C Pb2C 87.2(2) . . ?
Pb2A O3C Pb2C 111.52(19) 3_565 . ?
Pb1A O3C Pb2C 98.04(15) 3_665 . ?
AsA O3D Pb2B 140.8(3) . . ?
AsA O3D Pb1B 98.7(2) . . ?
Pb2B O3D Pb1B 109.1(2) . . ?
AsA O3D Pb2A 89.4(3) . . ?
Pb2B O3D Pb2A 112.0(2) . . ?
Pb1B O3D Pb2A 99.36(16) . . ?
AsB O3E Pb2B 101.8(3) 3_666 3_666 ?
AsB O3E Pb1B 95.6(3) 3_666 . ?
Pb2B O3E Pb1B 100.20(17) 3_666 . ?
AsC O3F Pb2C 107.6(2) . . ?
AsC O3F Pb1B 88.9(2) . . ?
Pb2C O3F Pb1B 99.81(16) . . ?
Pb2B Cl Pb2A 91.07(4) . . ?

loop_
_geom_bond_atom_site_label_1
_geom_bond_atom_site_label_2
_geom_bond_distance
_geom_bond_site_symmetry_2
_geom_bond_publ_flag
Pb1A O1B 2.493(4) 3_666 ?
Pb1A O1C 2.528(4) . ?
Pb1A O1A 2.559(5) . ?
Pb1A O2A 2.724(5) 3_665 ?
Pb1A O3C 2.734(5) 3_665 ?
Pb1A O2B 2.744(6) 1_554 ?
Pb1A O2C 2.912(5) 3_665 ?
Pb1A O3B 2.935(7) 3_665 ?
Pb1A O3A 3.115(6) 3_665 ?
Pb1A Pb1B 3.6291(3) 3_666 ?
Pb1B O1A 2.509(4) 3_666 ?
Pb1B O1C 2.528(4) 3_666 ?
Pb1B O1B 2.579(5) . ?
Pb1B O2C 2.669(5) . ?
Pb1B O3D 2.754(6) . ?
Pb1B O2B 2.810(6) 3_666 ?
Pb1B O2A 2.820(6) . ?
Pb1B O3E 2.941(7) . ?
Pb1B O3F 3.167(6) . ?
Pb1B Pb1A 3.6291(3) 3_666 ?
Pb2A O2C 2.360(5) . ?
Pb2A O3C 2.493(5) 3_565 ?
Pb2A O3A 2.517(6) . ?
Pb2A O3F 2.765(5) 3_566 ?
Pb2A O3D 2.948(7) . ?
Pb2A O1B 3.080(5) 3_566 ?
Pb2A Cl 3.1993(15) . ?
Pb2B O2A 2.359(5) 3_666 ?
Pb2B O3D 2.505(5) . ?
Pb2B O3E 2.612(7) 3_666 ?
Pb2B O3A 2.762(5) 1_556 ?
Pb2B O3B 2.807(8) 3_666 ?
Pb2B O1C 3.078(5) 3_666 ?
Pb2B Cl 3.1446(15) . ?
Pb2C O2B 2.349(5) 3_666 ?
Pb2C O3B 2.461(6) 2_665 ?
Pb2C O3F 2.480(5) . ?
Pb2C O3C 3.031(6) . ?
Pb2C O1A 3.077(5) 4_566 ?
Pb2C Cl 3.1595(15) 4_566 ?
Pb2C O3E 8.230(5) 4_566 ?
AsA O1A 1.672(5) . ?
AsA O3A 1.679(5) . ?
AsA O2A 1.689(5) . ?
AsA O3D 1.692(5) . ?
AsB O3E 1.671(5) 3_666 ?
AsB O3B 1.676(5) 3_666 ?
AsB O1B 1.677(4) 4_557 ?
AsB O2B 1.692(5) . ?
AsC O3C 1.683(5) . ?
AsC O1C 1.682(5) 1_455 ?
AsC O2C 1.683(5) . ?
AsC O3F 1.686(5) . ?
O1A Pb1B 2.509(4) 3_666 ?
O1B AsB 1.677(4) 4_567 ?
O1B Pb1A 2.493(4) 3_666 ?
O1C AsC 1.682(5) 1_655 ?
O1C Pb1B 2.528(4) 3_666 ?
O2A Pb2B 2.359(5) 3_666 ?
O2A Pb1A 2.724(5) 3_665 ?
O2B Pb2C 2.349(5) 3_666 ?
O2B Pb1A 2.744(6) 1_556 ?
O3B AsB 1.676(5) 3_666 ?
O3B Pb2C 2.461(5) 2_664 ?
O3C Pb2A 2.493(5) 3_565 ?
O3C Pb1A 2.734(5) 3_665 ?
O3E AsB 1.671(5) 3_666 ?
O3E Pb2B 2.612(7) 3_666 ?

_cod_database_fobs_code 2109024
